data_2016004
loop_
_publ_author_name
'Guille, Kathy'
'Harrington, Ross W.'
'Clegg, William'

_publ_section_title
;
 Violuric acid monohydrate: a second polymorph with more extensive
 hydrogen bonding
;
_journal_coeditor_code SF3032
_journal_issue 6
_journal_name_full 'Acta Crystallographica Section C'
_journal_page_first o327
_journal_page_last o329
_journal_paper_doi 10.1107/S010827010701743X
_journal_volume 63
_journal_year 2007
_chemical_formula_iupac 'C4 H3 N3 O4, H2 O'
_chemical_formula_moiety 'C4 H3 N3 O4, H2 O'
_chemical_formula_sum 'C4 H5 N3 O5'
_chemical_formula_weight 175.11
_chemical_name_common 'violuric acid monohydrate'
_chemical_name_systematic
;
pyrimidine-2,4,5,6(1H,3H)-tetrone monohydrate
;
_space_group_IT_number 14
_symmetry_cell_setting monoclinic
_symmetry_space_group_name_Hall '-P 2yn'
_symmetry_space_group_name_H-M 'P 1 21/n 1'
_atom_sites_solution_hydrogens difmap
_atom_sites_solution_primary direct
_atom_sites_solution_secondary difmap
_audit_creation_method SHELXL-97
_cell_angle_alpha 90.00
_cell_angle_beta 100.25(3)
_cell_angle_gamma 90.00
_cell_formula_units_Z 4
_cell_length_a 7.862(5)
_cell_length_b 8.869(5)
_cell_length_c 9.479(5)
_cell_measurement_reflns_used 74
_cell_measurement_temperature 150(2)
_cell_measurement_theta_max 27.5
_cell_measurement_theta_min 2.0
_cell_volume 650.4(7)
_computing_cell_refinement 'EvalCCD (Duisenberg <i>et al.</i>,  2003)'
_computing_data_collection 'COLLECT (Nonius, 1998)'
_computing_data_reduction EvalCCD
_computing_molecular_graphics 'DIAMOND (Brandenburg & Putz, 2004)'
_computing_publication_material 'SHELXTL and local programs'
_computing_structure_refinement SHELXTL
_computing_structure_solution 'SHELXTL (Sheldrick, 2001)'
_diffrn_ambient_temperature 150(2)
_diffrn_measured_fraction_theta_full 0.993
_diffrn_measured_fraction_theta_max 0.993
_diffrn_measurement_device_type 'Nonius KappaCCD'
_diffrn_measurement_method \w
_diffrn_radiation_monochromator graphite
_diffrn_radiation_source 'sealed tube'
_diffrn_radiation_type MoK\a
_diffrn_radiation_wavelength 0.71073
_diffrn_reflns_av_R_equivalents 0.0602
_diffrn_reflns_av_sigmaI/netI 0.0476
_diffrn_reflns_limit_h_max 9
_diffrn_reflns_limit_h_min -9
_diffrn_reflns_limit_k_max 10
_diffrn_reflns_limit_k_min -10
_diffrn_reflns_limit_l_max 11
_diffrn_reflns_limit_l_min -11
_diffrn_reflns_number 7836
_diffrn_reflns_theta_full 25.99
_diffrn_reflns_theta_max 25.99
_diffrn_reflns_theta_min 4.36
_diffrn_standards_number 0
_exptl_absorpt_coefficient_mu 0.166
_exptl_absorpt_correction_T_max 0.985
_exptl_absorpt_correction_T_min 0.960
_exptl_absorpt_correction_type multi-scan
_exptl_absorpt_process_details '(SADABS; Sheldrick, 2006)'
_exptl_crystal_colour colourless
_exptl_crystal_density_diffrn 1.788
_exptl_crystal_density_method 'not measured'
_exptl_crystal_description block
_exptl_crystal_F_000 360
_exptl_crystal_size_max 0.30
_exptl_crystal_size_mid 0.20
_exptl_crystal_size_min 0.10
_refine_diff_density_max 0.213
_refine_diff_density_min -0.267
_refine_ls_extinction_method none
_refine_ls_goodness_of_fit_ref 1.045
_refine_ls_hydrogen_treatment refall
_refine_ls_matrix_type full
_refine_ls_number_parameters 129
_refine_ls_number_reflns 1266
_refine_ls_number_restraints 0
_refine_ls_restrained_S_all 1.045
_refine_ls_R_factor_all 0.0785
_refine_ls_R_factor_gt 0.0450
_refine_ls_shift/su_max 0.000
_refine_ls_shift/su_mean 0.000
_refine_ls_structure_factor_coef Fsqd
_refine_ls_weighting_details 'calc w=1/[\s^2^(Fo^2^)+(0.0612P)^2^+0.0912P] where P=(Fo^2^+2Fc^2^)/3'
_refine_ls_weighting_scheme calc
_refine_ls_wR_factor_gt 0.1040
_refine_ls_wR_factor_ref 0.1175
_reflns_number_gt 864
_reflns_number_total 1266
_reflns_threshold_expression I>2\s(I)
_cod_data_source_file sf3032.cif
_cod_data_source_block I
_cod_original_cell_volume 650.4(6)
_cod_original_sg_symbol_H-M 'P 21/n'
_cod_database_code 2016004

loop_
_symmetry_equiv_pos_as_xyz
'x, y, z'
'-x+1/2, y+1/2, -z+1/2'
'-x, -y, -z'
'x-1/2, -y-1/2, z-1/2'

loop_
_atom_site_type_symbol
_atom_site_label
_atom_site_fract_x
_atom_site_fract_y
_atom_site_fract_z
_atom_site_U_iso_or_equiv
_atom_site_adp_type
_atom_site_calc_flag
_atom_site_occupancy
O O1 0.22673(19) 0.64592(17) 0.2348(2) 0.0456(5) Uani d 1
O O2 0.6336(2) 1.00545(16) 0.38623(19) 0.0476(5) Uani d 1
O O3 0.8092(2) 0.52118(18) 0.4385(2) 0.0565(6) Uani d 1
O O4 0.5621(2) 0.31557(16) 0.34906(19) 0.0437(5) Uani d 1
H H4 0.490(4) 0.229(4) 0.324(3) 0.086(10) Uiso d 1
O O5 0.9314(2) 0.2017(2) 0.4654(2) 0.0518(6) Uani d 1
H H5B 0.847(5) 0.126(4) 0.455(3) 0.089(11) Uiso d 1
H H5A 0.887(4) 0.287(4) 0.466(3) 0.061(10) Uiso d 1
N N1 0.4277(2) 0.82721(19) 0.3123(2) 0.0341(5) Uani d 1
H H1 0.349(3) 0.899(3) 0.287(2) 0.041(7) Uiso d 1
N N2 0.7176(3) 0.7616(2) 0.4070(2) 0.0359(5) Uani d 1
H H2 0.819(4) 0.790(3) 0.438(3) 0.046(7) Uiso d 1
N N3 0.4498(2) 0.43043(19) 0.3098(2) 0.0357(5) Uani d 1
C C1 0.3758(3) 0.6813(2) 0.2880(3) 0.0337(6) Uani d 1
C C2 0.5970(3) 0.8733(2) 0.3699(2) 0.0341(6) Uani d 1
C C3 0.6921(3) 0.6092(2) 0.3965(3) 0.0347(6) Uani d 1
C C4 0.5113(3) 0.5643(2) 0.3320(2) 0.0297(6) Uani d 1

loop_
_atom_site_aniso_label
_atom_site_aniso_U_11
_atom_site_aniso_U_22
_atom_site_aniso_U_33
_atom_site_aniso_U_12
_atom_site_aniso_U_13
_atom_site_aniso_U_23
O1 0.0262(8) 0.0295(8) 0.0745(13) -0.0014(7) -0.0085(8) -0.0023(8)
O2 0.0369(9) 0.0239(9) 0.0777(13) -0.0049(7) -0.0019(8) -0.0031(8)
O3 0.0312(9) 0.0322(10) 0.0980(15) 0.0042(7) -0.0110(9) 0.0009(9)
O4 0.0320(9) 0.0216(8) 0.0738(13) 0.0026(7) -0.0008(8) -0.0002(8)
O5 0.0285(9) 0.0382(11) 0.0849(15) -0.0002(8) -0.0005(9) -0.0002(10)
N1 0.0260(9) 0.0200(10) 0.0527(13) 0.0009(8) -0.0026(9) -0.0018(9)
N2 0.0228(10) 0.0272(10) 0.0543(14) -0.0019(8) -0.0025(9) -0.0012(9)
N3 0.0282(10) 0.0257(10) 0.0512(13) 0.0018(8) 0.0017(8) 0.0004(9)
C1 0.0275(11) 0.0276(12) 0.0447(15) -0.0003(9) 0.0030(10) -0.0002(10)
C2 0.0280(11) 0.0262(12) 0.0463(15) -0.0040(10) 0.0016(10) -0.0020(11)
C3 0.0262(11) 0.0264(12) 0.0498(15) -0.0016(9) 0.0024(10) -0.0012(10)
C4 0.0253(11) 0.0237(12) 0.0395(14) -0.0007(9) 0.0038(10) 0.0001(10)

loop_
_atom_type_symbol
_atom_type_description
_atom_type_scat_dispersion_real
_atom_type_scat_dispersion_imag
_atom_type_scat_source
C C 0.0033 0.0016 'International Tables Vol C Tables 4.2.6.8 and 6.1.1.4'
H H 0.0000 0.0000 'International Tables Vol C Tables 4.2.6.8 and 6.1.1.4'
N N 0.0061 0.0033 'International Tables Vol C Tables 4.2.6.8 and 6.1.1.4'
O O 0.0106 0.0060 'International Tables Vol C Tables 4.2.6.8 and 6.1.1.4'

loop_
_geom_angle_atom_site_label_1
_geom_angle_atom_site_label_2
_geom_angle_atom_site_label_3
_geom_angle
H4 O4 N3 102(2)
H5B O5 H5A 111(3)
H1 N1 C1 117.4(15)
H1 N1 C2 117.5(15)
C1 N1 C2 125.08(19)
H2 N2 C2 116.4(18)
H2 N2 C3 116.0(18)
C2 N2 C3 127.5(2)
O4 N3 C4 116.19(18)
O1 C1 N1 123.0(2)
O1 C1 C4 121.17(19)
N1 C1 C4 115.8(2)
O2 C2 N1 121.19(19)
O2 C2 N2 121.9(2)
N1 C2 N2 116.91(19)
O3 C3 N2 121.2(2)
O3 C3 C4 124.7(2)
N2 C3 C4 114.12(18)
N3 C4 C1 111.55(19)
N3 C4 C3 127.9(2)
C1 C4 C3 120.50(18)

loop_
_geom_bond_atom_site_label_1
_geom_bond_atom_site_label_2
_geom_bond_distance
O1 C1 1.232(3)
O2 C2 1.210(2)
O3 C3 1.219(3)
O4 H4 0.96(3)
O4 N3 1.356(2)
O5 H5B 0.93(4)
O5 H5A 0.83(3)
N1 H1 0.89(3)
N1 C1 1.364(3)
N1 C2 1.407(3)
N2 H2 0.83(3)
N2 C2 1.373(3)
N2 C3 1.367(3)
N3 C4 1.285(3)
C1 C4 1.492(3)
C3 C4 1.498(3)

loop_
_geom_hbond_atom_site_label_D
_geom_hbond_atom_site_label_H
_geom_hbond_atom_site_label_A
_geom_hbond_site_symmetry_A
_geom_hbond_distance_DH
_geom_hbond_distance_HA
_geom_hbond_distance_DA
_geom_hbond_angle_DHA
N1 H1 O1 2 0.89(3) 2.27(3) 3.077(3) 151(2)
N1 H1 N3 2 0.89(3) 2.38(2) 3.124(3) 141(2)
N2 H2 O5 3_766 0.83(3) 2.02(3) 2.828(3) 164(2)
O4 H4 O1 2_545 0.96(3) 1.85(3) 2.722(2) 150(3)
O4 H4 O2 1_545 0.96(3) 2.30(3) 2.817(2) 113(2)
O5 H5A O3 . 0.83(3) 2.17(3) 2.988(3) 168(3)
O5 H5A O4 . 0.83(3) 2.61(3) 3.087(3) 118(2)
O5 H5B O2 1_545 0.93(4) 2.00(4) 2.907(3) 163(3)

loop_
_geom_torsion_atom_site_label_1
_geom_torsion_atom_site_label_2
_geom_torsion_atom_site_label_3
_geom_torsion_atom_site_label_4
_geom_torsion
C2 N1 C1 O1 -178.5(2)
C2 N1 C1 C4 2.3(3)
C3 N2 C2 O2 178.6(2)
C3 N2 C2 N1 -1.0(3)
C1 N1 C2 O2 178.8(2)
C1 N1 C2 N2 -1.5(3)
C2 N2 C3 O3 -177.1(2)
C2 N2 C3 C4 2.2(3)
O4 N3 C4 C1 -178.69(18)
O4 N3 C4 C3 -0.2(3)
O1 C1 C4 N3 -1.4(3)
O1 C1 C4 C3 179.9(2)
N1 C1 C4 N3 177.77(19)
N1 C1 C4 C3 -0.8(3)
O3 C3 C4 N3 -0.3(4)
O3 C3 C4 C1 178.1(2)
N2 C3 C4 N3 -179.6(2)
N2 C3 C4 C1 -1.2(3)

loop_
_cod_related_entry_id
_cod_related_entry_database
_cod_related_entry_code
1 ChemSpider 13594118
